data_4326979
loop_
_publ_author_name
'Heaweon Park'
'Jacob S. Baus'
'Sergey V. Lindeman'
'Adam T. Fiedler'

_publ_section_title
;
 Synthesis and Characterization of Fe(II) \b-Diketonato Complexes with
 Relevance to Acetylacetone Dioxygenase: Insights into the Electronic
 Properties of the 3-Histidine Facial Triad
;
_journal_name_full 'Inorganic Chemistry'
_journal_page_first 11978
_journal_page_last 11989
_journal_paper_doi 10.1021/ic201115s
_journal_volume 50
_journal_year 2011
_chemical_formula_moiety 'C22 H29 B F3 Fe N7 O2, C2 H3 N'
_chemical_formula_sum 'C24 H32 B F3 Fe N8 O2'
_chemical_formula_weight 588.24
_space_group_crystal_system monoclinic
_space_group_IT_number 14
_space_group_name_Hall '-P 2yn'
_space_group_name_H-M_alt 'P 1 21/n 1'
_symmetry_space_group_name_Hall '-P 2yn'
_symmetry_space_group_name_H-M 'P 1 21/n 1'
_atom_sites_solution_hydrogens geom
_atom_sites_solution_primary heavy
_atom_sites_solution_secondary difmap
_audit_creation_date 2011-04-21
_audit_creation_method
;
  Olex2 1.1
  (compiled 2011.02.15 svn.r1672, GUI svn.r3494)
;
_cell_angle_alpha 90.00
_cell_angle_beta 106.1061(8)
_cell_angle_gamma 90.00
_cell_formula_units_Z 4
_cell_length_a 11.32026(9)
_cell_length_b 19.30082(13)
_cell_length_c 13.78973(11)
_cell_measurement_reflns_used 19120
_cell_measurement_temperature 100.00
_cell_measurement_theta_max 76.6127
_cell_measurement_theta_min 3.3331
_cell_volume 2894.66(4)
_computing_cell_refinement
;
 CrysAlisPro, Oxford Diffraction Ltd.,
 Version 1.171.33.55 (release 05-01-2010 CrysAlis171 .NET)
 (compiled Jan 5 2010,16:28:46)
;
_computing_data_collection
;
 CrysAlisPro, Oxford Diffraction Ltd.,
 Version 1.171.33.55 (release 05-01-2010 CrysAlis171 .NET)
 (compiled Jan 5 2010,16:28:46)
;
_computing_data_reduction
;
 CrysAlisPro, Oxford Diffraction Ltd.,
 Version 1.171.33.55 (release 05-01-2010 CrysAlis171 .NET)
 (compiled Jan 5 2010,16:28:46)
;
_computing_molecular_graphics
;
O. V. Dolomanov, L. J. Bourhis, R. J. Gildea, J. A. K. Howard and H. Puschmann,
OLEX2: a complete structure solution, refinement and analysis program.
J. Appl. Cryst. (2009). 42, 339-341.
;
_computing_publication_material
;
O. V. Dolomanov, L. J. Bourhis, R. J. Gildea, J. A. K. Howard and H. Puschmann,
OLEX2: a complete structure solution, refinement and analysis program.
J. Appl. Cryst. (2009). 42, 339-341.
;
_computing_structure_refinement 'SHELXL-97 (Sheldrick, 1997)'
_computing_structure_solution 'SHELXS-97 (Sheldrick, 1990)'
_diffrn_ambient_temperature 100.00
_diffrn_detector_area_resol_mean 10.3756
_diffrn_measured_fraction_theta_full 0.985
_diffrn_measured_fraction_theta_max 0.985
_diffrn_measurement_details
;
 1 omega -42.00 -11.00 1.0000 4.1800
 omega____ theta____ kappa____ phi______ frames
 - -40.6487 125.0000 0.0000 31
 2 omega -106.00 -18.00 1.0000 4.1800
 omega____ theta____ kappa____ phi______ frames
 - -40.6487 -37.0000 90.0000 88
 3 omega -66.00 36.00 1.0000 4.1800
 omega____ theta____ kappa____ phi______ frames
 - -40.6487 37.0000 -90.0000 102
 4 omega 51.00 78.00 1.0000 4.1800
 omega____ theta____ kappa____ phi______ frames
 - 40.6487 -125.0000 -90.0000 27
 5 omega 45.00 77.00 1.0000 63.2100
 omega____ theta____ kappa____ phi______ frames
 - 113.0000 -45.0000 -150.0000 32
 6 omega 41.00 96.00 1.0000 63.2100
 omega____ theta____ kappa____ phi______ frames
 - 113.0000 -77.0000 -180.0000 55
 7 omega 98.00 124.00 1.0000 63.2100
 omega____ theta____ kappa____ phi______ frames
 - 113.0000 45.0000 -150.0000 26
 8 omega 40.00 67.00 1.0000 63.2100
 omega____ theta____ kappa____ phi______ frames
 - 113.0000 -45.0000 -120.0000 27
 9 omega 40.00 68.00 1.0000 63.2100
 omega____ theta____ kappa____ phi______ frames
 - 113.0000 -45.0000 60.0000 28
 10 omega 86.00 176.00 1.0000 63.2100
 omega____ theta____ kappa____ phi______ frames
 - 113.0000 45.0000 -120.0000 90
 11 omega 41.00 77.00 1.0000 63.2100
 omega____ theta____ kappa____ phi______ frames
 - 113.0000 -45.0000 90.0000 36
 12 omega 43.00 76.00 1.0000 63.2100
 omega____ theta____ kappa____ phi______ frames
 - 113.0000 -45.0000 0.0000 33
 13 omega 111.00 147.00 1.0000 63.2100
 omega____ theta____ kappa____ phi______ frames
 - 113.0000 -77.0000 -180.0000 36
 14 omega 138.00 177.00 1.0000 63.2100
 omega____ theta____ kappa____ phi______ frames
 - 113.0000 45.0000 90.0000 39
 15 omega 133.00 174.00 1.0000 63.2100
 omega____ theta____ kappa____ phi______ frames
 - 113.0000 45.0000 -150.0000 41
 16 omega 90.00 120.00 1.0000 63.2100
 omega____ theta____ kappa____ phi______ frames
 - 113.0000 77.0000 60.0000 30
 17 omega 130.00 156.00 1.0000 63.2100
 omega____ theta____ kappa____ phi______ frames
 - 113.0000 77.0000 60.0000 26
 18 omega 95.00 170.00 1.0000 63.2100
 omega____ theta____ kappa____ phi______ frames
 - 113.0000 45.0000 -180.0000 75
 19 omega 79.00 105.00 1.0000 63.2100
 omega____ theta____ kappa____ phi______ frames
 - 113.0000 77.0000 -120.0000 26
 20 omega 153.00 178.00 1.0000 63.2100
 omega____ theta____ kappa____ phi______ frames
 - 113.0000 77.0000 -120.0000 25
 21 omega 103.00 160.00 1.0000 63.2100
 omega____ theta____ kappa____ phi______ frames
 - 113.0000 111.0000 90.0000 57
 22 omega -119.00 -7.00 1.0000 4.1800
 omega____ theta____ kappa____ phi______ frames
 - -40.6487 -77.0000 -150.0000 112
 23 omega -119.00 -7.00 1.0000 4.1800
 omega____ theta____ kappa____ phi______ frames
 - -40.6487 -77.0000 -60.0000 112
 24 omega -119.00 -7.00 1.0000 4.1800
 omega____ theta____ kappa____ phi______ frames
 - -40.6487 -77.0000 30.0000 112
 25 omega 23.00 98.00 1.0000 4.1800
 omega____ theta____ kappa____ phi______ frames
 - 40.6487 -125.0000 60.0000 75
 26 omega -140.00 -28.00 1.0000 63.2100
 omega____ theta____ kappa____ phi______ frames
 - -61.5000 -77.0000 120.0000 112
 27 omega -140.00 -28.00 1.0000 63.2100
 omega____ theta____ kappa____ phi______ frames
 - -61.5000 -77.0000 -120.0000 112
 28 omega 85.00 178.00 1.0000 63.2100
 omega____ theta____ kappa____ phi______ frames
 - 113.0000 45.0000 120.0000 93
 29 omega 85.00 160.00 1.0000 63.2100
 omega____ theta____ kappa____ phi______ frames
 - 113.0000 45.0000 60.0000 75
;
_diffrn_measurement_device_type 'SuperNova, Dual, Cu at zero, Atlas'
_diffrn_measurement_method '\w scans'
_diffrn_orient_matrix_UB_11 -0.0385334
_diffrn_orient_matrix_UB_12 0.0047903
_diffrn_orient_matrix_UB_13 0.0985216
_diffrn_orient_matrix_UB_21 0.1043268
_diffrn_orient_matrix_UB_22 -0.0502336
_diffrn_orient_matrix_UB_23 0.0513838
_diffrn_orient_matrix_UB_31 0.0877724
_diffrn_orient_matrix_UB_32 0.0618326
_diffrn_orient_matrix_UB_33 0.0342196
_diffrn_radiation_monochromator mirror
_diffrn_radiation_type 'Cu K\a'
_diffrn_radiation_wavelength 1.5418
_diffrn_reflns_av_R_equivalents 0.0263
_diffrn_reflns_av_unetI/netI 0.0164
_diffrn_reflns_limit_h_max 14
_diffrn_reflns_limit_h_min -13
_diffrn_reflns_limit_k_max 24
_diffrn_reflns_limit_k_min -22
_diffrn_reflns_limit_l_max 17
_diffrn_reflns_limit_l_min -16
_diffrn_reflns_number 27495
_diffrn_reflns_theta_full 76.81
_diffrn_reflns_theta_max 76.81
_diffrn_reflns_theta_min 4.05
_diffrn_source 'fine-focus sealed tube'
_exptl_absorpt_coefficient_mu 4.658
_exptl_absorpt_correction_T_max 0.771
_exptl_absorpt_correction_T_min 0.274
_exptl_absorpt_correction_type gaussian
_exptl_absorpt_process_details
;
 CrysAlisPro, Oxford Diffraction Ltd.,
 Version 1.171.33.55 (release 05-01-2010 CrysAlis171 .NET)
 (compiled Jan 5 2010,16:28:46)
 numerical absorption correction based on gaussian integration over
 a multifaceted crystal model
;
_exptl_crystal_colour brown
_exptl_crystal_colour_primary brown
_exptl_crystal_density_diffrn 1.350
_exptl_crystal_description needle
_exptl_crystal_F_000 1224
_exptl_crystal_size_max 0.4566
_exptl_crystal_size_mid 0.1208
_exptl_crystal_size_min 0.0767
_refine_diff_density_max 0.257
_refine_diff_density_min -0.270
_refine_diff_density_rms 0.040
_refine_ls_extinction_method none
_refine_ls_goodness_of_fit_ref 1.010
_refine_ls_hydrogen_treatment constr
_refine_ls_matrix_type full
_refine_ls_number_parameters 402
_refine_ls_number_reflns 6018
_refine_ls_number_restraints 24
_refine_ls_restrained_S_all 1.009
_refine_ls_R_factor_all 0.0327
_refine_ls_R_factor_gt 0.0288
_refine_ls_shift/su_max 0.002
_refine_ls_shift/su_mean 0.000
_refine_ls_structure_factor_coef Fsqd
_refine_ls_weighting_details
;
calc w=1/[\s^2^(Fo^2^)+(0.0384P)^2^+1.2116P] where P=(Fo^2^+2Fc^2^)/3
;
_refine_ls_weighting_scheme calc
_refine_ls_wR_factor_gt 0.0710
_refine_ls_wR_factor_ref 0.0728
_reflns_number_gt 5512
_reflns_number_total 6018
_reflns_threshold_expression >2sigma(I)
_cod_data_source_file ic201115s_si_002_02.cif
_cod_data_source_block 1acacF3
_cod_database_code 4326979

loop_
_space_group_symop_id
_space_group_symop_operation_xyz
1 '-x+1/2, y+1/2, -z+1/2'
2 '-x, -y, -z'
3 'x, y, z'
4 'x-1/2, -y-1/2, z-1/2'

loop_
_atom_site_label
_atom_site_type_symbol
_atom_site_fract_x
_atom_site_fract_y
_atom_site_fract_z
_atom_site_U_iso_or_equiv
_atom_site_adp_type
_atom_site_occupancy
_atom_site_symmetry_multiplicity
_atom_site_calc_flag
_atom_site_refinement_flags
_atom_site_disorder_assembly
_atom_site_disorder_group
Fe1 Fe 0.446255(18) 0.807924(10) 0.181696(15) 0.01466(6) Uani 1 1 d . . .
F1 F 0.59012(10) 0.59184(6) 0.31147(10) 0.0456(3) Uani 0.9163(18) 1 d PD A 1
F1A F 0.060(2) 0.7797(10) 0.2058(16) 0.035(4) Uiso 0.0502(11) 1 d PD A 2
F1B F 0.049(3) 0.7611(17) 0.189(2) 0.035(4) Uiso 0.0335(7) 1 d PD A 3
F2 F 0.45636(14) 0.55991(7) 0.17853(10) 0.0568(4) Uani 0.9163(18) 1 d PD A 1
F2A F 0.066(2) 0.6682(11) 0.2234(18) 0.055(6) Uiso 0.0502(11) 1 d PD A 2
F2B F 0.127(4) 0.8091(18) 0.333(3) 0.069(12) Uiso 0.0335(7) 1 d PD A 3
F3 F 0.42032(13) 0.54955(6) 0.32158(13) 0.0587(4) Uani 0.9163(18) 1 d PD A 1
F3A F 0.124(3) 0.7297(16) 0.3542(16) 0.060(6) Uiso 0.0502(11) 1 d PD A 2
F3B F 0.101(4) 0.7005(17) 0.326(3) 0.060(6) Uiso 0.0335(7) 1 d PD A 3
O1 O 0.48645(9) 0.70725(5) 0.22796(8) 0.0210(2) Uani 1 1 d . A .
O2 O 0.28994(9) 0.79378(5) 0.23127(8) 0.0222(2) Uani 1 1 d . A .
N1 N 0.60794(10) 0.81223(6) 0.12529(8) 0.0164(2) Uani 1 1 d . . .
N2 N 0.67960(10) 0.87059(6) 0.14709(8) 0.0159(2) Uani 1 1 d . . .
N3 N 0.41159(10) 0.91344(6) 0.13615(8) 0.0158(2) Uani 1 1 d . . .
N4 N 0.51092(10) 0.95705(6) 0.14923(8) 0.0154(2) Uani 1 1 d . . .
N5 N 0.56556(10) 0.85362(6) 0.32216(8) 0.0159(2) Uani 1 1 d . . .
N6 N 0.64297(10) 0.90596(6) 0.31096(8) 0.0163(2) Uani 1 1 d . . .
N7 N 0.34371(11) 0.77683(6) 0.02602(9) 0.0231(3) Uani 1 1 d . . .
N8 N 0.5417(2) 1.09101(12) 0.36964(15) 0.0534(5) Uani 0.9163(18) 1 d PD A 1
N8A N 0.150(3) 0.9334(19) 0.350(3) 0.098(10) Uiso 0.0837(18) 1 d PD A 2
C1 C 0.66769(13) 0.76744(7) 0.08137(10) 0.0209(3) Uani 1 1 d . . .
C2 C 0.77828(14) 0.79683(8) 0.07553(12) 0.0245(3) Uani 1 1 d . . .
H2 H 0.8366 0.7766 0.0484 0.029 Uiso 1 1 calc R . .
C3 C 0.78372(12) 0.86177(8) 0.11811(11) 0.0210(3) Uani 1 1 d . . .
C4 C 0.59167(12) 0.84041(7) 0.42088(10) 0.0181(3) Uani 1 1 d . . .
C5 C 0.68655(13) 0.88376(7) 0.47423(10) 0.0210(3) Uani 1 1 d . . .
H5 H 0.7218 0.8848 0.5437 0.025 Uiso 1 1 calc R . .
C6 C 0.71721(12) 0.92463(7) 0.40278(10) 0.0197(3) Uani 1 1 d . . .
C7 C 0.31113(12) 0.95141(7) 0.09580(10) 0.0184(3) Uani 1 1 d . . .
C8 C 0.34507(13) 1.01975(7) 0.08301(10) 0.0196(3) Uani 1 1 d . . .
H8 H 0.2929 1.0566 0.0570 0.024 Uiso 1 1 calc R . .
C9 C 0.47176(13) 1.02140(7) 0.11681(10) 0.0175(3) Uani 1 1 d . . .
C10 C 0.61964(16) 0.69634(8) 0.04891(13) 0.0291(3) Uani 1 1 d . . .
H10A H 0.5645 0.6822 0.0870 0.044 Uiso 0.50 1 calc PR . .
H10B H 0.6422 0.6654 0.1056 0.044 Uiso 0.50 1 calc PR . .
H10C H 0.5317 0.6980 0.0234 0.044 Uiso 0.50 1 calc PR . .
H10D H 0.6871 0.6643 0.0606 0.044 Uiso 0.50 1 calc PR . .
H10E H 0.5766 0.6969 -0.0217 0.044 Uiso 0.50 1 calc PR . .
H10F H 0.6543 0.6801 -0.0031 0.044 Uiso 0.50 1 calc PR . .
C11 C 0.88331(13) 0.91477(9) 0.13497(13) 0.0290(3) Uani 1 1 d . . .
H11A H 0.9410 0.9018 0.0987 0.043 Uiso 1 1 calc R . .
H11B H 0.9248 0.9176 0.2057 0.043 Uiso 1 1 calc R . .
H11C H 0.8482 0.9590 0.1114 0.043 Uiso 1 1 calc R . .
C12 C 0.52367(14) 0.78660(8) 0.46215(11) 0.0238(3) Uani 1 1 d . . .
H12A H 0.4998 0.7495 0.4144 0.036 Uiso 0.50 1 calc PR . .
H12B H 0.5666 0.7432 0.4677 0.036 Uiso 0.50 1 calc PR . .
H12C H 0.4423 0.7813 0.4176 0.036 Uiso 0.50 1 calc PR . .
H12D H 0.5759 0.7688 0.5244 0.036 Uiso 0.50 1 calc PR . .
H12E H 0.4517 0.8069 0.4742 0.036 Uiso 0.50 1 calc PR . .
H12F H 0.5184 0.8007 0.5276 0.036 Uiso 0.50 1 calc PR . .
C13 C 0.81211(15) 0.98027(9) 0.41611(12) 0.0298(3) Uani 1 1 d . . .
H13A H 0.8695 0.9684 0.3789 0.045 Uiso 1 1 calc R . .
H13B H 0.8550 0.9847 0.4864 0.045 Uiso 1 1 calc R . .
H13C H 0.7729 1.0234 0.3916 0.045 Uiso 1 1 calc R . .
C14 C 0.18518(13) 0.92054(8) 0.07150(12) 0.0260(3) Uani 1 1 d . . .
H14A H 0.1788 0.8838 0.0234 0.039 Uiso 1 1 calc R . .
H14B H 0.1706 0.9024 0.1320 0.039 Uiso 1 1 calc R . .
H14C H 0.1252 0.9556 0.0435 0.039 Uiso 1 1 calc R . .
C15 C 0.55629(14) 1.08090(7) 0.11893(11) 0.0225(3) Uani 1 1 d . . .
H15A H 0.6159 1.0684 0.0842 0.034 Uiso 1 1 calc R . .
H15B H 0.5976 1.0925 0.1877 0.034 Uiso 1 1 calc R . .
H15C H 0.5098 1.1201 0.0862 0.034 Uiso 1 1 calc R . .
C16 C 0.41657(14) 0.66357(7) 0.25304(10) 0.0217(3) Uani 1 1 d . . .
C17 C 0.30159(14) 0.67374(8) 0.26643(11) 0.0250(3) Uani 1 1 d . A .
H17 H 0.2606 0.6360 0.2838 0.030 Uiso 1 1 calc R . .
C18 C 0.24325(13) 0.73963(8) 0.25467(11) 0.0233(3) Uani 1 1 d D . .
C19 C 0.47107(15) 0.59069(8) 0.26738(13) 0.0302(3) Uani 0.9163(18) 1 d PD A 1
C19A C 0.1155(18) 0.7279(12) 0.259(2) 0.0309(4) Uani 0.0502(11) 1 d PD A 2
C19B C 0.125(2) 0.7537(19) 0.278(2) 0.0309(4) Uani 0.0335(7) 1 d PD A 3
C20 C 0.11732(18) 0.74492(11) 0.27253(17) 0.0309(4) Uani 0.9163(18) 1 d PD A 1
H20D H 0.0624 0.7125 0.2297 0.046 Uiso 0.9163(18) 1 calc PR A 1
H20E H 0.1237 0.7345 0.3419 0.046 Uiso 0.9163(18) 1 calc PR A 1
H20F H 0.0861 0.7911 0.2573 0.046 Uiso 0.9163(18) 1 calc PR A 1
C20A C 0.47107(15) 0.59069(8) 0.26738(13) 0.0302(3) Uani 0.0837(18) 1 d P A 2
H20A H 0.4076 0.5575 0.2395 0.045 Uiso 0.0837(18) 1 calc PR A 2
H20B H 0.5344 0.5871 0.2336 0.045 Uiso 0.0837(18) 1 calc PR A 2
H20C H 0.5055 0.5817 0.3381 0.045 Uiso 0.0837(18) 1 calc PR A 2
C21 C 0.31962(13) 0.76761(7) -0.05896(11) 0.0222(3) Uani 1 1 d . . .
C22 C 0.29066(14) 0.75617(8) -0.16753(11) 0.0275(3) Uani 1 1 d . . .
H22A H 0.2883 0.7073 -0.1810 0.041 Uiso 1 1 calc R . .
H22B H 0.2120 0.7762 -0.2000 0.041 Uiso 1 1 calc R . .
H22C H 0.3526 0.7775 -0.1931 0.041 Uiso 1 1 calc R . .
C23 C 0.4743(2) 1.04683(13) 0.36478(14) 0.0420(5) Uani 0.9163(18) 1 d PD A 1
C23A C 0.246(3) 0.9534(16) 0.357(2) 0.064(8) Uiso 0.0837(18) 1 d PD A 2
C24 C 0.3879(3) 0.98947(19) 0.3586(3) 0.0469(7) Uani 0.9163(18) 1 d PD A 1
H24D H 0.4165 0.9497 0.3299 0.070 Uiso 0.9163(18) 1 calc PR A 1
H24E H 0.3822 0.9784 0.4250 0.070 Uiso 0.9163(18) 1 calc PR A 1
H24F H 0.3084 1.0027 0.3167 0.070 Uiso 0.9163(18) 1 calc PR A 1
C24A C 0.361(3) 0.991(2) 0.369(4) 0.0469(7) Uani 0.0837(18) 1 d PD A 2
H24A H 0.4161 0.9639 0.3426 0.070 Uiso 0.0837(18) 1 calc PR A 2
H24B H 0.3982 1.0009 0.4387 0.070 Uiso 0.0837(18) 1 calc PR A 2
H24C H 0.3441 1.0341 0.3319 0.070 Uiso 0.0837(18) 1 calc PR A 2
B1 B 0.64158(13) 0.93167(8) 0.20455(11) 0.0162(3) Uani 1 1 d . . .
H1 H 0.7002 0.9698 0.2103 0.019 Uiso 1 1 calc R . .

loop_
_atom_site_aniso_label
_atom_site_aniso_U_11
_atom_site_aniso_U_22
_atom_site_aniso_U_33
_atom_site_aniso_U_23
_atom_site_aniso_U_13
_atom_site_aniso_U_12
Fe1 0.01549(10) 0.01320(10) 0.01521(11) 0.00100(7) 0.00411(8) -0.00168(7)
F1 0.0295(6) 0.0275(6) 0.0700(9) 0.0145(5) -0.0023(5) 0.0042(4)
F2 0.0803(10) 0.0330(6) 0.0472(8) -0.0129(5) 0.0014(7) 0.0210(6)
F3 0.0596(8) 0.0290(6) 0.1004(11) 0.0331(7) 0.0437(8) 0.0090(5)
O1 0.0228(5) 0.0170(4) 0.0237(5) 0.0028(4) 0.0073(4) -0.0012(4)
O2 0.0215(5) 0.0228(5) 0.0240(5) 0.0027(4) 0.0089(4) -0.0012(4)
N1 0.0179(5) 0.0156(5) 0.0162(5) 0.0001(4) 0.0056(4) -0.0004(4)
N2 0.0139(5) 0.0170(5) 0.0168(5) 0.0018(4) 0.0045(4) 0.0000(4)
N3 0.0138(5) 0.0159(5) 0.0169(5) 0.0006(4) 0.0027(4) -0.0017(4)
N4 0.0152(5) 0.0138(5) 0.0173(5) 0.0007(4) 0.0047(4) -0.0009(4)
N5 0.0164(5) 0.0154(5) 0.0161(5) 0.0002(4) 0.0046(4) -0.0009(4)
N6 0.0160(5) 0.0153(5) 0.0169(5) -0.0007(4) 0.0033(4) -0.0016(4)
N7 0.0224(6) 0.0243(6) 0.0208(6) -0.0031(5) 0.0031(5) -0.0056(5)
N8 0.0649(13) 0.0611(13) 0.0386(10) -0.0036(9) 0.0216(9) 0.0196(11)
C1 0.0243(7) 0.0200(7) 0.0189(6) 0.0003(5) 0.0072(5) 0.0044(5)
C2 0.0231(7) 0.0266(7) 0.0267(7) 0.0000(6) 0.0117(6) 0.0057(6)
C3 0.0167(6) 0.0253(7) 0.0217(7) 0.0040(5) 0.0064(5) 0.0031(5)
C4 0.0190(6) 0.0192(6) 0.0164(6) 0.0007(5) 0.0053(5) 0.0025(5)
C5 0.0225(7) 0.0242(7) 0.0151(6) -0.0020(5) 0.0031(5) 0.0008(5)
C6 0.0181(6) 0.0205(6) 0.0182(6) -0.0026(5) 0.0011(5) 0.0005(5)
C7 0.0176(6) 0.0205(7) 0.0171(6) 0.0010(5) 0.0047(5) 0.0024(5)
C8 0.0214(7) 0.0183(6) 0.0189(6) 0.0028(5) 0.0053(5) 0.0053(5)
C9 0.0229(7) 0.0153(6) 0.0152(6) 0.0013(5) 0.0066(5) 0.0021(5)
C10 0.0377(9) 0.0210(7) 0.0324(8) -0.0054(6) 0.0161(7) 0.0016(6)
C11 0.0169(7) 0.0351(8) 0.0364(8) 0.0006(7) 0.0101(6) -0.0022(6)
C12 0.0275(7) 0.0261(7) 0.0187(7) 0.0030(5) 0.0078(6) -0.0031(6)
C13 0.0295(8) 0.0315(8) 0.0241(7) -0.0032(6) 0.0003(6) -0.0108(6)
C14 0.0156(7) 0.0281(8) 0.0322(8) 0.0040(6) 0.0030(6) 0.0021(5)
C15 0.0282(7) 0.0156(6) 0.0250(7) 0.0022(5) 0.0096(6) -0.0009(5)
C16 0.0266(7) 0.0182(7) 0.0181(6) 0.0011(5) 0.0024(5) -0.0045(5)
C17 0.0254(7) 0.0235(7) 0.0252(7) 0.0030(6) 0.0058(6) -0.0066(6)
C18 0.0225(7) 0.0293(7) 0.0180(6) 0.0013(6) 0.0053(5) -0.0062(6)
C19 0.0333(8) 0.0203(7) 0.0350(9) 0.0036(6) 0.0061(7) -0.0035(6)
C19A 0.0258(8) 0.0345(11) 0.0354(10) 0.0022(8) 0.0134(7) -0.0037(7)
C19B 0.0258(8) 0.0345(11) 0.0354(10) 0.0022(8) 0.0134(7) -0.0037(7)
C20 0.0258(8) 0.0345(11) 0.0354(10) 0.0022(8) 0.0134(7) -0.0037(7)
C20A 0.0333(8) 0.0203(7) 0.0350(9) 0.0036(6) 0.0061(7) -0.0035(6)
C21 0.0176(6) 0.0203(7) 0.0273(8) -0.0026(6) 0.0038(5) -0.0054(5)
C22 0.0285(8) 0.0307(8) 0.0221(7) -0.0063(6) 0.0048(6) -0.0102(6)
C23 0.0538(13) 0.0506(13) 0.0218(9) -0.0009(8) 0.0106(8) 0.0282(11)
C24 0.0574(17) 0.0579(13) 0.0265(12) -0.0026(9) 0.0133(11) 0.0348(13)
C24A 0.0574(17) 0.0579(13) 0.0265(12) -0.0026(9) 0.0133(11) 0.0348(13)
B1 0.0151(7) 0.0151(6) 0.0183(7) 0.0000(5) 0.0045(5) -0.0018(5)

loop_
_atom_type_symbol
_atom_type_description
_atom_type_scat_dispersion_real
_atom_type_scat_dispersion_imag
_atom_type_scat_source
N N 0.0311 0.0180 'International Tables Vol C Tables 4.2.6.8 and 6.1.1.4'
Fe Fe -1.1336 3.1974 'International Tables Vol C Tables 4.2.6.8 and 6.1.1.4'
O O 0.0492 0.0322 'International Tables Vol C Tables 4.2.6.8 and 6.1.1.4'
H H 0.0000 0.0000 'International Tables Vol C Tables 4.2.6.8 and 6.1.1.4'
F F 0.0727 0.0534 'International Tables Vol C Tables 4.2.6.8 and 6.1.1.4'
C C 0.0181 0.0091 'International Tables Vol C Tables 4.2.6.8 and 6.1.1.4'
B B 0.0090 0.0039 'International Tables Vol C Tables 4.2.6.8 and 6.1.1.4'

loop_
_geom_angle_atom_site_label_1
_geom_angle_atom_site_label_2
_geom_angle_atom_site_label_3
_geom_angle
O1 Fe1 O2 84.80(4)
O1 Fe1 N1 90.65(4)
O1 Fe1 N3 177.85(4)
O1 Fe1 N5 94.37(4)
O1 Fe1 N7 93.20(4)
O2 Fe1 N1 174.44(4)
O2 Fe1 N3 96.77(4)
O2 Fe1 N5 97.62(4)
O2 Fe1 N7 91.03(4)
N1 Fe1 N5 85.88(4)
N1 Fe1 N7 86.04(4)
N3 Fe1 N1 87.86(4)
N3 Fe1 N5 83.98(4)
N3 Fe1 N7 88.24(4)
N5 Fe1 N7 168.98(4)
C16 O1 Fe1 127.72(10)
C18 O2 Fe1 130.60(10)
N2 N1 Fe1 117.20(8)
C1 N1 Fe1 135.65(9)
C1 N1 N2 106.65(11)
N1 N2 B1 120.43(10)
C3 N2 N1 109.99(11)
C3 N2 B1 129.40(11)
N4 N3 Fe1 117.91(8)
C7 N3 Fe1 135.28(9)
C7 N3 N4 106.80(11)
N3 N4 B1 120.46(10)
C9 N4 N3 109.72(10)
C9 N4 B1 129.48(11)
N6 N5 Fe1 116.61(8)
C4 N5 Fe1 136.45(9)
C4 N5 N6 106.70(10)
N5 N6 B1 120.28(10)
C6 N6 N5 109.81(11)
C6 N6 B1 129.79(12)
C21 N7 Fe1 161.20(12)
N1 C1 C2 109.67(12)
N1 C1 C10 122.58(13)
C2 C1 C10 127.71(13)
C1 C2 H2 126.9
C3 C2 C1 106.24(13)
C3 C2 H2 126.9
N2 C3 C2 107.45(13)
N2 C3 C11 123.30(13)
C2 C3 C11 129.23(14)
N5 C4 C5 110.03(12)
N5 C4 C12 121.92(12)
C5 C4 C12 128.04(12)
C4 C5 H5 127.0
C6 C5 C4 105.97(12)
C6 C5 H5 127.0
N6 C6 C5 107.48(12)
N6 C6 C13 122.87(13)
C5 C6 C13 129.65(13)
N3 C7 C8 109.73(12)
N3 C7 C14 121.53(12)
C8 C7 C14 128.74(13)
C7 C8 H8 127.0
C9 C8 C7 105.98(12)
C9 C8 H8 127.0
N4 C9 C8 107.76(12)
N4 C9 C15 123.47(12)
C8 C9 C15 128.77(12)
C1 C10 H10A 109.5
C1 C10 H10B 109.5
C1 C10 H10C 109.5
C1 C10 H10D 109.5
C1 C10 H10E 109.5
C1 C10 H10F 109.5
H10A C10 H10B 56.3
H10A C10 H10C 56.3
H10A C10 H10D 109.5
H10A C10 H10E 109.5
H10A C10 H10F 141.1
H10C C10 H10B 109.5
H10D C10 H10B 56.3
H10D C10 H10C 141.1
H10D C10 H10E 109.5
H10D C10 H10F 56.3
H10E C10 H10B 141.1
H10E C10 H10C 56.3
H10E C10 H10F 56.3
H10F C10 H10B 109.5
H10F C10 H10C 109.5
C3 C11 H11A 109.5
C3 C11 H11B 109.5
C3 C11 H11C 109.5
H11B C11 H11A 109.5
H11B C11 H11C 109.5
H11C C11 H11A 109.5
C4 C12 H12A 109.5
C4 C12 H12B 109.5
C4 C12 H12C 109.5
C4 C12 H12D 109.5
C4 C12 H12E 109.5
C4 C12 H12F 109.5
H12A C12 H12B 56.3
H12A C12 H12C 56.3
H12A C12 H12D 109.5
H12A C12 H12E 109.5
H12A C12 H12F 141.1
H12B C12 H12C 109.5
H12D C12 H12B 56.3
H12D C12 H12C 141.1
H12D C12 H12F 56.3
H12E C12 H12B 141.1
H12E C12 H12C 56.3
H12E C12 H12D 109.5
H12E C12 H12F 56.3
H12F C12 H12B 109.5
H12F C12 H12C 109.5
C6 C13 H13A 109.5
C6 C13 H13B 109.5
C6 C13 H13C 109.5
H13A C13 H13B 109.5
H13A C13 H13C 109.5
H13B C13 H13C 109.5
C7 C14 H14A 109.5
C7 C14 H14B 109.5
C7 C14 H14C 109.5
H14A C14 H14B 109.5
H14A C14 H14C 109.5
H14C C14 H14B 109.5
C9 C15 H15A 109.5
C9 C15 H15B 109.5
C9 C15 H15C 109.5
H15B C15 H15A 109.5
H15B C15 H15C 109.5
H15C C15 H15A 109.5
O1 C16 C17 128.72(14)
O1 C16 C19 112.80(13)
C17 C16 C19 118.47(13)
C16 C17 H17 118.7
C16 C17 C18 122.57(13)
C18 C17 H17 118.7
O2 C18 C17 124.04(14)
O2 C18 C19A 128.5(9)
O2 C18 C19B 111.8(14)
O2 C18 C20 117.93(15)
C17 C18 C19A 106.7(10)
C17 C18 C19B 123.9(14)
C17 C18 C20 118.02(14)
C19A C18 C19B 21.7(18)
C19A C18 C20 14.4(10)
C19B C18 C20 7.3(15)
F1 C19 F2 106.48(16)
F1 C19 F3 107.34(14)
F1 C19 C16 111.70(12)
F2 C19 C16 110.46(13)
F3 C19 F2 106.78(15)
F3 C19 C16 113.71(14)
F1A C19A F2A 112(2)
F1A C19A F3A 116(2)
F1A C19A C18 100.7(17)
F2A C19A C18 116(2)
F3A C19A F2A 108(2)
F3A C19A C18 104(2)
F1B C19B F2B 111(2)
F1B C19B F3B 113(3)
F1B C19B C18 103(2)
F2B C19B C18 114(3)
F3B C19B F2B 108(2)
F3B C19B C18 107(3)
C18 C20 H20D 109.5
C18 C20 H20E 109.5
C18 C20 H20F 109.5
N7 C21 C22 179.16(16)
C21 C22 H22A 109.5
C21 C22 H22B 109.5
C21 C22 H22C 109.5
H22A C22 H22C 109.5
H22B C22 H22A 109.5
H22B C22 H22C 109.5
N8 C23 C24 179.6(2)
N8A C23A C24A 170(4)
C23A C24A H24A 109.5
C23A C24A H24B 109.5
C23A C24A H24C 109.5
H24A C24A H24B 109.5
H24C C24A H24A 109.5
H24C C24A H24B 109.5
N2 B1 H1 109.6
N4 B1 N2 110.69(11)
N4 B1 N6 109.09(11)
N4 B1 H1 109.6
N6 B1 N2 108.10(11)
N6 B1 H1 109.6

loop_
_geom_bond_atom_site_label_1
_geom_bond_atom_site_label_2
_geom_bond_distance
Fe1 O1 2.0563(10)
Fe1 O2 2.0843(10)
Fe1 N1 2.1798(12)
Fe1 N3 2.1353(11)
Fe1 N5 2.2141(11)
Fe1 N7 2.2212(12)
O1 C16 1.2682(17)
O2 C18 1.2531(18)
N1 N2 1.3719(15)
N1 C1 1.3414(18)
N2 C3 1.3562(17)
N2 B1 1.5466(18)
N3 N4 1.3757(15)
N3 C7 1.3374(17)
N4 C9 1.3525(17)
N4 B1 1.5439(18)
N5 N6 1.3737(15)
N5 C4 1.3351(17)
N6 C6 1.3598(17)
N6 B1 1.5451(18)
N7 C21 1.1410(19)
N8 C23 1.134(3)
N8A C23A 1.139(18)
C1 C2 1.397(2)
C1 C10 1.498(2)
C2 H2 0.9300
C2 C3 1.378(2)
C3 C11 1.492(2)
C4 C5 1.3986(19)
C4 C12 1.4961(19)
C5 H5 0.9300
C5 C6 1.380(2)
C6 C13 1.494(2)
C7 C8 1.3987(19)
C7 C14 1.4950(19)
C8 H8 0.9300
C8 C9 1.380(2)
C9 C15 1.4898(19)
C10 H10A 0.9600
C10 H10B 0.9600
C10 H10C 0.9600
C10 H10D 0.9600
C10 H10E 0.9600
C10 H10F 0.9600
C11 H11A 0.9600
C11 H11B 0.9600
C11 H11C 0.9600
C12 H12A 0.9600
C12 H12B 0.9600
C12 H12C 0.9600
C12 H12D 0.9600
C12 H12E 0.9600
C12 H12F 0.9600
C13 H13A 0.9600
C13 H13B 0.9600
C13 H13C 0.9600
C14 H14A 0.9600
C14 H14B 0.9600
C14 H14C 0.9600
C15 H15A 0.9600
C15 H15B 0.9600
C15 H15C 0.9600
C16 C17 1.378(2)
C16 C19 1.527(2)
C17 H17 0.9300
C17 C18 1.421(2)
C18 C19A 1.480(19)
C18 C19B 1.483(19)
C18 C20 1.516(2)
C19 F1 1.316(2)
C19 F2 1.330(2)
C19 F3 1.326(2)
C19A F1A 1.291(18)
C19A F2A 1.314(18)
C19A F3A 1.294(18)
C19B F1B 1.292(19)
C19B F2B 1.307(19)
C19B F3B 1.298(19)
C20 H20D 0.9600
C20 H20E 0.9600
C20 H20F 0.9600
C21 C22 1.458(2)
C22 H22A 0.9600
C22 H22B 0.9600
C22 H22C 0.9600
C23 C24 1.464(5)
C23A C24A 1.46(2)
C24 H24D 0.9600
C24 H24E 0.9600
C24 H24F 0.9600
C24A H24A 0.9600
C24A H24B 0.9600
C24A H24C 0.9600
B1 H1 0.9800

loop_
_geom_torsion_atom_site_label_1
_geom_torsion_atom_site_label_2
_geom_torsion_atom_site_label_3
_geom_torsion_atom_site_label_4
_geom_torsion
Fe1 O1 C16 C17 -7.7(2)
Fe1 O1 C16 C19 171.07(9)
Fe1 O2 C18 C17 10.0(2)
Fe1 O2 C18 C19A -158.9(13)
Fe1 O2 C18 C19B -175.1(14)
Fe1 O2 C18 C20 -170.60(11)
Fe1 N1 N2 C3 172.41(8)
Fe1 N1 N2 B1 -3.11(14)
Fe1 N1 C1 C2 -170.90(10)
Fe1 N1 C1 C10 7.0(2)
Fe1 N3 N4 C9 -179.75(8)
Fe1 N3 N4 B1 -5.78(15)
Fe1 N3 C7 C8 179.21(10)
Fe1 N3 C7 C14 -0.3(2)
Fe1 N5 N6 C6 -174.88(8)
Fe1 N5 N6 B1 1.68(14)
Fe1 N5 C4 C5 173.49(10)
Fe1 N5 C4 C12 -7.1(2)
Fe1 N7 C21 C22 5(12)
O1 Fe1 O2 C18 -13.20(12)
O1 Fe1 N1 N2 -135.67(9)
O1 Fe1 N1 C1 34.95(13)
O1 Fe1 N3 N4 8.1(12)
O1 Fe1 N3 C7 -171.3(11)
O1 Fe1 N5 N6 132.51(9)
O1 Fe1 N5 C4 -40.89(13)
O1 Fe1 N7 C21 -105.8(4)
O1 C16 C17 C18 -1.2(2)
O1 C16 C19 F1 39.09(19)
O1 C16 C19 F2 -79.22(17)
O1 C16 C19 F3 160.76(14)
O2 Fe1 O1 C16 11.58(11)
O2 Fe1 N1 N2 -170.6(4)
O2 Fe1 N1 C1 0.0(5)
O2 Fe1 N3 N4 145.06(9)
O2 Fe1 N3 C7 -34.35(13)
O2 Fe1 N5 N6 -142.16(9)
O2 Fe1 N5 C4 44.44(13)
O2 Fe1 N7 C21 169.3(4)
O2 C18 C19A F1A 17(2)
O2 C18 C19A F2A 138.8(16)
O2 C18 C19A F3A -103.3(18)
O2 C18 C19B F1B 77(2)
O2 C18 C19B F2B -43(3)
O2 C18 C19B F3B -163(2)
N1 Fe1 O1 C16 -165.22(12)
N1 Fe1 O2 C18 21.9(5)
N1 Fe1 N3 N4 -38.02(9)
N1 Fe1 N3 C7 142.58(13)
N1 Fe1 N5 N6 42.18(9)
N1 Fe1 N5 C4 -131.23(13)
N1 Fe1 N7 C21 -15.4(4)
N1 N2 C3 C2 0.83(15)
N1 N2 C3 C11 -177.57(13)
N1 N2 B1 N4 -55.75(15)
N1 N2 B1 N6 63.67(14)
N1 C1 C2 C3 0.10(17)
N2 N1 C1 C2 0.40(15)
N2 N1 C1 C10 178.31(13)
N3 Fe1 O1 C16 148.7(11)
N3 Fe1 O2 C18 168.27(12)
N3 Fe1 N1 N2 42.78(9)
N3 Fe1 N1 C1 -146.60(13)
N3 Fe1 N5 N6 -46.10(9)
N3 Fe1 N5 C4 140.49(13)
N3 Fe1 N7 C21 72.6(4)
N3 N4 C9 C8 0.54(15)
N3 N4 C9 C15 -179.06(12)
N3 N4 B1 N2 61.96(15)
N3 N4 B1 N6 -56.87(15)
N3 C7 C8 C9 0.56(16)
N4 N3 C7 C8 -0.24(15)
N4 N3 C7 C14 -179.78(12)
N5 Fe1 O1 C16 108.86(11)
N5 Fe1 O2 C18 -106.93(12)
N5 Fe1 N1 N2 -41.34(9)
N5 Fe1 N1 C1 129.29(13)
N5 Fe1 N3 N4 48.06(9)
N5 Fe1 N3 C7 -131.34(13)
N5 Fe1 N7 C21 27.5(5)
N5 N6 C6 C5 -0.26(15)
N5 N6 C6 C13 179.88(13)
N5 N6 B1 N2 -62.20(14)
N5 N6 B1 N4 58.23(15)
N5 C4 C5 C6 0.20(16)
N6 N5 C4 C5 -0.35(15)
N6 N5 C4 C12 179.04(12)
N7 Fe1 O1 C16 -79.16(12)
N7 Fe1 O2 C18 79.92(13)
N7 Fe1 N1 N2 131.16(9)
N7 Fe1 N1 C1 -58.22(13)
N7 Fe1 N3 N4 -124.12(9)
N7 Fe1 N3 C7 56.48(13)
N7 Fe1 N5 N6 -0.8(3)
N7 Fe1 N5 C4 -174.2(2)
C1 N1 N2 C3 -0.77(14)
C1 N1 N2 B1 -176.28(11)
C1 C2 C3 N2 -0.56(16)
C1 C2 C3 C11 177.71(14)
C3 N2 B1 N4 129.71(13)
C3 N2 B1 N6 -110.87(14)
C4 N5 N6 C6 0.38(14)
C4 N5 N6 B1 176.94(11)
C4 C5 C6 N6 0.04(15)
C4 C5 C6 C13 179.89(15)
C6 N6 B1 N2 113.59(14)
C6 N6 B1 N4 -125.98(14)
C7 N3 N4 C9 -0.19(14)
C7 N3 N4 B1 173.78(11)
C7 C8 C9 N4 -0.66(15)
C7 C8 C9 C15 178.90(13)
C9 N4 B1 N2 -125.41(14)
C9 N4 B1 N6 115.77(14)
C10 C1 C2 C3 -177.67(14)
C12 C4 C5 C6 -179.15(14)
C14 C7 C8 C9 -179.94(14)
C16 C17 C18 O2 0.1(2)
C16 C17 C18 C19A 171.1(11)
C16 C17 C18 C19B -174.2(16)
C16 C17 C18 C20 -179.26(15)
C17 C16 C19 F1 -141.99(15)
C17 C16 C19 F2 99.71(17)
C17 C16 C19 F3 -20.3(2)
C17 C18 C19A F1A -153.2(14)
C17 C18 C19A F2A -32(2)
C17 C18 C19A F3A 86.2(18)
C17 C18 C19B F1B -108(2)
C17 C18 C19B F2B 132(2)
C17 C18 C19B F3B 12(3)
C19 C16 C17 C18 -179.94(14)
C19A C18 C19B F1B -67(4)
C19A C18 C19B F2B 173(6)
C19A C18 C19B F3B 53(4)
C19B C18 C19A F1A 62(4)
C19B C18 C19A F2A -177(5)
C19B C18 C19A F3A -59(4)
C20 C18 C19A F1A 63(4)
C20 C18 C19A F2A -175(6)
C20 C18 C19A F3A -57(4)
C20 C18 C19B F1B -70(10)
C20 C18 C19B F2B 170(12)
C20 C18 C19B F3B 50(10)
B1 N2 C3 C2 175.83(13)
B1 N2 C3 C11 -2.6(2)
B1 N4 C9 C8 -172.72(13)
B1 N4 C9 C15 7.7(2)
B1 N6 C6 C5 -176.40(13)
B1 N6 C6 C13 3.7(2)
